data_4032834
loop_
_publ_author_name
'Patra, Sumit Kumar'
'Sheet, Sanjoy Kumar'
'Sen, Bhaskar'
'Aguan, Kripamoy'
'Roy, Debesh Ranjan'
'Khatua, Snehadrinarayan'

_publ_section_title
;
 Highly Sensitive Bifunctional Probe for Colorimetric Cyanide and
 Fluorometric H2S Detection and Bioimaging: Spontaneous Resolution,
 Aggregation, and Multicolor Fluorescence of Bisulfide Adduct.
;
_journal_issue 19
_journal_name_full 'The Journal of organic chemistry'
_journal_page_first 10234
_journal_page_last 10246
_journal_paper_doi 10.1021/acs.joc.7b01743
_journal_volume 82
_journal_year 2017
_chemical_formula_sum 'C24 H16 N4 O4 S2'
_chemical_formula_weight 488.53
_space_group_crystal_system triclinic
_space_group_IT_number 2
_space_group_name_Hall '-P 1'
_space_group_name_H-M_alt 'P -1'
_symmetry_space_group_name_Hall '-P 1'
_symmetry_space_group_name_H-M 'P -1'
_atom_sites_solution_hydrogens geom
_audit_creation_method SHELXL-2016/6
_cell_angle_alpha 84.423(11)
_cell_angle_beta 85.186(11)
_cell_angle_gamma 77.350(11)
_cell_formula_units_Z 2
_cell_length_a 7.1678(9)
_cell_length_b 10.6157(14)
_cell_length_c 14.7091(19)
_cell_measurement_reflns_used 2748
_cell_measurement_temperature 293(2)
_cell_measurement_theta_max 25.249
_cell_measurement_theta_min 3.185
_cell_volume 1084.6(2)
_computing_cell_refinement 'CrysAlis PRO'
_computing_data_collection 'CrysAlis PRO (Agilent, 2011)'
_computing_data_reduction 'CrysAlis PRO'
_computing_structure_refinement 'SHELXL-2016/6 (Sheldrick, 2016)'
_computing_structure_solution SIR-92
_diffrn_ambient_temperature 293(2)
_diffrn_measured_fraction_theta_full 0.826
_diffrn_measured_fraction_theta_max 0.685
_diffrn_measurement_device_type 'Xcalibur, Eos, Gemini'
_diffrn_measurement_method '\w scans'
_diffrn_radiation_monochromator graphite
_diffrn_radiation_source 'Enhance (Mo) X-ray Source'
_diffrn_radiation_type MoK\a
_diffrn_radiation_wavelength 0.71073
_diffrn_reflns_av_R_equivalents 0.0300
_diffrn_reflns_av_unetI/netI 0.0692
_diffrn_reflns_Laue_measured_fraction_full 0.826
_diffrn_reflns_Laue_measured_fraction_max 0.685
_diffrn_reflns_limit_h_max 9
_diffrn_reflns_limit_h_min -9
_diffrn_reflns_limit_k_max 13
_diffrn_reflns_limit_k_min -14
_diffrn_reflns_limit_l_max 18
_diffrn_reflns_limit_l_min -18
_diffrn_reflns_number 5457
_diffrn_reflns_point_group_measured_fraction_full 0.826
_diffrn_reflns_point_group_measured_fraction_max 0.685
_diffrn_reflns_theta_full 25.000
_diffrn_reflns_theta_max 26.965
_diffrn_reflns_theta_min 3.153
_exptl_absorpt_coefficient_mu 0.287
_exptl_absorpt_correction_T_max 0.978
_exptl_absorpt_correction_T_min 0.961
_exptl_absorpt_correction_type multi-scan
_exptl_absorpt_process_details 'CrysAlis PRO; Agilent, 2011'
_exptl_crystal_colour yellow
_exptl_crystal_density_diffrn 1.496
_exptl_crystal_description plate
_exptl_crystal_F_000 504
_exptl_crystal_size_max 0.180
_exptl_crystal_size_mid 0.120
_exptl_crystal_size_min 0.080
_refine_diff_density_max 1.565
_refine_diff_density_min -0.615
_refine_diff_density_rms 0.140
_refine_ls_extinction_method none
_refine_ls_goodness_of_fit_ref 1.093
_refine_ls_hydrogen_treatment constr
_refine_ls_matrix_type full
_refine_ls_number_parameters 309
_refine_ls_number_reflns 3947
_refine_ls_number_restraints 0
_refine_ls_restrained_S_all 1.093
_refine_ls_R_factor_all 0.1410
_refine_ls_R_factor_gt 0.1072
_refine_ls_shift/su_max 0.000
_refine_ls_shift/su_mean 0.000
_refine_ls_structure_factor_coef Fsqd
_refine_ls_weighting_details 'w=1/[\s^2^(Fo^2^)+(0.1960P)^2^+0.2579P] where P=(Fo^2^+2Fc^2^)/3'
_refine_ls_weighting_scheme calc
_refine_ls_wR_factor_gt 0.2896
_refine_ls_wR_factor_ref 0.3227
_reflns_Friedel_coverage 0.000
_reflns_number_gt 2624
_reflns_number_total 3947
_reflns_threshold_expression 'I > 2\s(I)'
_cod_data_source_file jo7b01743_si_002.cif
_cod_data_source_block shelx
_cod_depositor_comments 'Adding full bibliography for 4032834--4032835.cif.'
_cod_database_code 4032834
_shelx_shelxl_version_number 2016/6
_shelx_space_group_comment
;
The symmetry employed for this shelxl refinement is uniquely defined
by the following loop, which should always be used as a source of
symmetry information in preference to the above space-group names.
They are only intended as comments.
;
_shelx_estimated_absorpt_t_min 0.950
_shelx_estimated_absorpt_t_max 0.977

loop_
_space_group_symop_operation_xyz
'x, y, z'
'-x, -y, -z'

loop_
_atom_site_label
_atom_site_type_symbol
_atom_site_fract_x
_atom_site_fract_y
_atom_site_fract_z
_atom_site_U_iso_or_equiv
_atom_site_adp_type
_atom_site_occupancy
_atom_site_site_symmetry_order
_atom_site_calc_flag
_atom_site_refinement_flags_posn
_atom_site_refinement_flags_adp
_atom_site_refinement_flags_occupancy
_atom_site_disorder_assembly
_atom_site_disorder_group
N3A N 0.7596(10) 0.4822(6) -0.0594(4) 0.009(2) Uiso 0.435(12) 1 d . . P A 1
N3B N 0.7948(7) 0.4301(4) -0.1156(3) 0.0032(14) Uiso 0.565(12) 1 d . . P A 2
C1 C 0.2922(8) 0.9660(5) -0.6117(4) 0.0368(12) Uani 1 1 d . . . . .
C2 C 0.3328(10) 0.9081(6) -0.6955(5) 0.0513(15) Uani 1 1 d . . . . .
H2 H 0.343617 0.957523 -0.750677 0.062 Uiso 1 1 calc R U . . .
C3 C 0.3554(10) 0.7770(7) -0.6925(5) 0.0569(17) Uani 1 1 d . . . . .
H3 H 0.377679 0.736772 -0.746931 0.068 Uiso 1 1 calc R U . . .
C4 C 0.3463(9) 0.7030(6) -0.6112(5) 0.0554(17) Uani 1 1 d . . . . .
H4 H 0.366249 0.613607 -0.612521 0.066 Uiso 1 1 calc R U . . .
C5 C 0.3085(8) 0.7556(5) -0.5269(4) 0.0374(12) Uani 1 1 d . . . . .
C6 C 0.2805(7) 0.8927(5) -0.5286(4) 0.0359(12) Uani 1 1 d . . . . .
C7 C 0.2998(12) 0.6764(6) -0.4385(5) 0.0621(19) Uani 1 1 d . . . . .
H7A H 0.339181 0.586170 -0.448736 0.093 Uiso 1 1 calc R U . . .
H7B H 0.170940 0.693410 -0.411602 0.093 Uiso 1 1 calc R U . . .
H7C H 0.383700 0.698213 -0.397793 0.093 Uiso 1 1 calc R U . . .
C8 C 0.2227(7) 1.0817(5) -0.4757(4) 0.0324(11) Uani 1 1 d . . . . .
C9 C 0.1611(9) 1.3095(5) -0.4353(4) 0.0447(14) Uani 1 1 d . . . . .
C10 C 0.1165(10) 1.3712(6) -0.3490(5) 0.0508(15) Uani 1 1 d . . . . .
H10 H 0.091508 1.459983 -0.343492 0.061 Uiso 1 1 calc R U . . .
C11 C 0.1171(10) 1.2818(6) -0.2804(4) 0.0519(15) Uani 1 1 d . . . . .
H11 H 0.093173 1.297822 -0.218998 0.062 Uiso 1 1 calc R U . . .
C12 C 0.1616(9) 1.1518(6) -0.3156(4) 0.0449(14) Uani 1 1 d . . . . .
C13 C 0.6205(11) 0.6821(10) -0.0161(6) 0.067(2) Uani 1 1 d . . . . .
C14 C 0.5261(11) 0.8037(9) -0.0233(6) 0.070(2) Uani 1 1 d . . . . .
H14 H 0.499304 0.852504 0.027185 0.084 Uiso 1 1 calc R U . . .
C15 C 0.4689(10) 0.8557(6) -0.1082(5) 0.0534(16) Uani 1 1 d . . . . .
H15 H 0.400191 0.940887 -0.114063 0.064 Uiso 1 1 calc R U . . .
C16 C 0.5089(8) 0.7868(6) -0.1864(4) 0.0449(14) Uani 1 1 d . . . . .
H16 H 0.470337 0.826195 -0.242987 0.054 Uiso 1 1 calc R U . . .
C17 C 0.6053(9) 0.6608(7) -0.1782(6) 0.0562(18) Uani 1 1 d . . . . .
C18 C 0.6624(9) 0.6077(7) -0.0849(9) 0.087(4) Uani 1 1 d . . . . .
C19 C 0.6586(14) 0.5727(9) -0.2510(5) 0.081(2) Uani 1 1 d . . . . .
H19A H 0.610387 0.495610 -0.233832 0.121 Uiso 1 1 calc R U . . .
H19B H 0.795647 0.550245 -0.260244 0.121 Uiso 1 1 calc R U . . .
H19C H 0.604792 0.614304 -0.306591 0.121 Uiso 1 1 calc R U . . .
C20 C 0.7862(9) 0.4610(7) 0.0188(5) 0.0552(19) Uani 1 1 d . . . . .
C21 C 0.9011(9) 0.3283(6) 0.1604(4) 0.0421(14) Uani 1 1 d . . . . .
C22 C 0.9828(9) 0.1919(6) 0.1817(4) 0.0494(16) Uani 1 1 d . . . . .
H22 H 1.010305 0.153426 0.239919 0.059 Uiso 1 1 calc R U . . .
C23 C 1.0119(10) 0.1317(7) 0.1079(5) 0.0529(16) Uani 1 1 d . . . . .
H23 H 1.065477 0.043916 0.105171 0.064 Uiso 1 1 calc R U . . .
C24 C 0.9470(9) 0.2233(5) 0.0275(4) 0.0420(13) Uani 1 1 d . . . . .
N1 N 0.2413(6) 0.9600(4) -0.4522(3) 0.0356(10) Uani 1 1 d . . . . .
N2 N 0.1858(6) 1.1752(4) -0.4124(3) 0.0362(10) Uani 1 1 d . . . . .
N4 N 0.8794(6) 0.3440(4) 0.0653(3) 0.0368(11) Uani 1 1 d . . . . .
O1 O 0.1753(8) 1.3589(4) -0.5111(3) 0.0586(12) Uani 1 1 d . . . . .
O2 O 0.1806(9) 1.0496(5) -0.2737(3) 0.0714(15) Uani 1 1 d . . . . .
O3 O 0.8514(8) 0.4134(4) 0.2120(3) 0.0613(13) Uani 1 1 d . . . . .
O4 O 0.9532(8) 0.2019(5) -0.0503(3) 0.0667(14) Uani 1 1 d . . . . .
S1 S 0.2532(2) 1.12822(13) -0.59240(9) 0.0399(5) Uani 1 1 d . . . . .
S2 S 0.6957(3) 0.5995(2) 0.08996(13) 0.0644(6) Uani 1 1 d . . . . .

loop_
_atom_site_aniso_label
_atom_site_aniso_U_11
_atom_site_aniso_U_22
_atom_site_aniso_U_33
_atom_site_aniso_U_23
_atom_site_aniso_U_13
_atom_site_aniso_U_12
C1 0.030(3) 0.036(3) 0.042(3) 0.000(2) -0.001(2) -0.004(2)
C2 0.055(4) 0.049(3) 0.048(4) 0.001(3) 0.006(3) -0.012(3)
C3 0.046(4) 0.059(4) 0.065(4) -0.026(3) 0.002(3) -0.003(3)
C4 0.057(4) 0.032(3) 0.077(5) -0.008(3) -0.017(4) -0.001(3)
C5 0.034(3) 0.025(2) 0.050(3) -0.004(2) -0.003(2) 0.001(2)
C6 0.024(3) 0.035(3) 0.048(3) 0.004(2) -0.008(2) -0.005(2)
C7 0.087(6) 0.036(3) 0.059(4) 0.003(3) -0.001(4) -0.008(3)
C8 0.031(3) 0.025(2) 0.039(3) 0.0028(19) -0.001(2) -0.004(2)
C9 0.058(4) 0.034(3) 0.039(3) 0.006(2) 0.004(3) -0.011(3)
C10 0.062(4) 0.034(3) 0.055(4) -0.008(3) 0.001(3) -0.008(3)
C11 0.068(4) 0.051(4) 0.038(3) -0.021(3) 0.006(3) -0.009(3)
C12 0.046(4) 0.043(3) 0.042(3) 0.007(3) 0.000(3) -0.008(3)
C13 0.056(5) 0.094(6) 0.058(4) 0.022(4) -0.012(4) -0.041(5)
C14 0.059(5) 0.094(6) 0.059(4) 0.023(4) -0.006(4) -0.030(5)
C15 0.054(4) 0.046(3) 0.065(4) 0.000(3) -0.004(3) -0.021(3)
C16 0.033(3) 0.045(3) 0.055(4) 0.010(3) -0.001(3) -0.010(3)
C17 0.035(4) 0.049(4) 0.086(5) -0.009(3) 0.008(3) -0.014(3)
C18 0.028(4) 0.045(4) 0.184(11) 0.063(6) -0.034(5) -0.022(3)
C19 0.108(7) 0.076(6) 0.056(5) -0.002(4) -0.020(5) -0.010(5)
C20 0.037(3) 0.078(5) 0.057(4) 0.029(3) -0.011(3) -0.038(3)
C21 0.045(3) 0.055(3) 0.031(3) 0.004(2) -0.003(2) -0.024(3)
C22 0.048(4) 0.053(4) 0.045(3) 0.014(3) -0.019(3) -0.008(3)
C23 0.051(4) 0.046(3) 0.059(4) 0.010(3) -0.012(3) -0.007(3)
C24 0.043(3) 0.035(3) 0.045(3) 0.004(2) -0.002(3) -0.006(3)
N1 0.037(3) 0.032(2) 0.038(2) 0.0036(18) -0.0055(19) -0.0092(19)
N2 0.034(3) 0.031(2) 0.042(2) 0.0026(18) -0.0038(19) -0.0053(19)
N4 0.036(3) 0.043(2) 0.033(2) 0.0105(18) -0.0060(18) -0.015(2)
O1 0.089(4) 0.035(2) 0.047(3) -0.0003(18) 0.011(2) -0.011(2)
O2 0.113(4) 0.058(3) 0.040(3) 0.009(2) 0.002(3) -0.018(3)
O3 0.092(4) 0.055(3) 0.039(2) -0.005(2) -0.004(2) -0.021(3)
O4 0.091(4) 0.064(3) 0.046(3) -0.005(2) 0.003(2) -0.022(3)
S1 0.0482(10) 0.0323(7) 0.0368(7) 0.0052(5) -0.0015(6) -0.0071(6)
S2 0.0750(14) 0.0712(13) 0.0510(10) -0.0027(8) -0.0057(9) -0.0248(10)

loop_
_atom_type_symbol
_atom_type_description
_atom_type_scat_dispersion_real
_atom_type_scat_dispersion_imag
_atom_type_scat_source
C C 0.0033 0.0016 'International Tables Vol C Tables 4.2.6.8 and 6.1.1.4'
H H 0.0000 0.0000 'International Tables Vol C Tables 4.2.6.8 and 6.1.1.4'
N N 0.0061 0.0033 'International Tables Vol C Tables 4.2.6.8 and 6.1.1.4'
O O 0.0106 0.0060 'International Tables Vol C Tables 4.2.6.8 and 6.1.1.4'
S S 0.1246 0.1234 'International Tables Vol C Tables 4.2.6.8 and 6.1.1.4'

loop_
_geom_angle_atom_site_label_1
_geom_angle_atom_site_label_2
_geom_angle_atom_site_label_3
_geom_angle
C20 N3A C18 115.0(9)
C6 C1 C2 121.8(5)
C6 C1 S1 109.4(4)
C2 C1 S1 128.8(4)
C3 C2 C1 117.5(6)
C3 C2 H2 121.3
C1 C2 H2 121.3
C2 C3 C4 121.7(6)
C2 C3 H3 119.2
C4 C3 H3 119.2
C3 C4 C5 122.9(6)
C3 C4 H4 118.5
C5 C4 H4 118.5
C4 C5 C6 116.3(5)
C4 C5 C7 123.4(5)
C6 C5 C7 120.2(5)
N1 C6 C1 116.3(5)
N1 C6 C5 123.9(5)
C1 C6 C5 119.8(5)
C5 C7 H7A 109.5
C5 C7 H7B 109.5
H7A C7 H7B 109.5
C5 C7 H7C 109.5
H7A C7 H7C 109.5
H7B C7 H7C 109.5
N1 C8 N2 122.8(5)
N1 C8 S1 117.3(4)
N2 C8 S1 119.8(4)
O1 C9 N2 124.9(6)
O1 C9 C10 128.7(5)
N2 C9 C10 106.4(5)
C11 C10 C9 109.5(5)
C11 C10 H10 125.2
C9 C10 H10 125.2
C10 C11 C12 109.8(5)
C10 C11 H11 125.1
C12 C11 H11 125.1
O2 C12 N2 126.5(6)
O2 C12 C11 128.4(6)
N2 C12 C11 105.0(5)
C14 C13 C18 124.2(7)
C14 C13 S2 122.8(8)
C18 C13 S2 113.0(8)
C13 C14 C15 117.6(9)
C13 C14 H14 121.2
C15 C14 H14 121.2
C14 C15 C16 123.2(7)
C14 C15 H15 118.4
C16 C15 H15 118.4
C17 C16 C15 118.9(6)
C17 C16 H16 120.6
C15 C16 H16 120.6
C16 C17 C19 127.2(7)
C16 C17 C18 116.2(7)
C19 C17 C18 116.6(7)
C13 C18 N3A 113.3(9)
C13 C18 C17 119.9(7)
N3A C18 C17 126.8(10)
C17 C19 H19A 109.5
C17 C19 H19B 109.5
H19A C19 H19B 109.5
C17 C19 H19C 109.5
H19A C19 H19C 109.5
H19B C19 H19C 109.5
N3A C20 N4 128.3(8)
N3A C20 S2 115.5(6)
N4 C20 S2 116.2(5)
O3 C21 N4 124.9(6)
O3 C21 C22 128.9(6)
N4 C21 C22 106.1(5)
C23 C22 C21 110.2(5)
C23 C22 H22 124.9
C21 C22 H22 124.9
C22 C23 C24 110.2(6)
C22 C23 H23 124.9
C24 C23 H23 124.9
O4 C24 N4 127.5(5)
O4 C24 C23 128.5(6)
N4 C24 C23 104.0(5)
C8 N1 C6 109.4(4)
C8 N2 C9 124.7(5)
C8 N2 C12 126.1(4)
C9 N2 C12 109.2(5)
C21 N4 C24 109.5(5)
C21 N4 C20 123.7(6)
C24 N4 C20 126.5(5)
C1 S1 C8 87.6(3)
C13 S2 C20 83.3(4)

loop_
_geom_bond_atom_site_label_1
_geom_bond_atom_site_label_2
_geom_bond_distance
N3A C20 1.174(9)
N3A C18 1.393(9)
C1 C6 1.390(7)
C1 C2 1.410(9)
C1 S1 1.731(6)
C2 C3 1.362(9)
C2 H2 0.9300
C3 C4 1.370(10)
C3 H3 0.9300
C4 C5 1.391(9)
C4 H4 0.9300
C5 C6 1.424(7)
C5 C7 1.483(8)
C6 N1 1.367(7)
C7 H7A 0.9600
C7 H7B 0.9600
C7 H7C 0.9600
C8 N1 1.285(6)
C8 N2 1.395(7)
C8 S1 1.749(5)
C9 O1 1.192(7)
C9 N2 1.408(7)
C9 C10 1.464(9)
C10 C11 1.316(9)
C10 H10 0.9300
C11 C12 1.481(9)
C11 H11 0.9300
C12 O2 1.181(7)
C12 N2 1.424(7)
C13 C14 1.318(13)
C13 C18 1.319(14)
C13 S2 1.778(8)
C14 C15 1.373(10)
C14 H14 0.9300
C15 C16 1.398(10)
C15 H15 0.9300
C16 C17 1.363(9)
C16 H16 0.9300
C17 C19 1.461(11)
C17 C18 1.487(12)
C19 H19A 0.9600
C19 H19B 0.9600
C19 H19C 0.9600
C20 N4 1.415(8)
C20 S2 1.857(9)
C21 O3 1.209(8)
C21 N4 1.411(7)
C21 C22 1.453(9)
C22 C23 1.292(10)
C22 H22 0.9300
C23 C24 1.494(8)
C23 H23 0.9300
C24 O4 1.184(8)
C24 N4 1.416(8)

loop_
_geom_torsion_atom_site_label_1
_geom_torsion_atom_site_label_2
_geom_torsion_atom_site_label_3
_geom_torsion_atom_site_label_4
_geom_torsion
C6 C1 C2 C3 1.7(9)
S1 C1 C2 C3 -179.2(5)
C1 C2 C3 C4 -2.3(10)
C2 C3 C4 C5 1.8(11)
C3 C4 C5 C6 -0.5(9)
C3 C4 C5 C7 -179.5(7)
C2 C1 C6 N1 179.7(5)
S1 C1 C6 N1 0.4(6)
C2 C1 C6 C5 -0.5(8)
S1 C1 C6 C5 -179.7(4)
C4 C5 C6 N1 179.7(5)
C7 C5 C6 N1 -1.3(8)
C4 C5 C6 C1 -0.2(8)
C7 C5 C6 C1 178.9(5)
O1 C9 C10 C11 -179.1(7)
N2 C9 C10 C11 0.8(8)
C9 C10 C11 C12 -0.3(8)
C10 C11 C12 O2 177.1(7)
C10 C11 C12 N2 -0.3(7)
C18 C13 C14 C15 -0.2(11)
S2 C13 C14 C15 -177.5(5)
C13 C14 C15 C16 -1.2(10)
C14 C15 C16 C17 1.6(9)
C15 C16 C17 C19 179.3(7)
C15 C16 C17 C18 -0.7(8)
C14 C13 C18 N3A -178.8(7)
S2 C13 C18 N3A -1.3(8)
C14 C13 C18 C17 1.1(10)
S2 C13 C18 C17 178.6(4)
C20 N3A C18 C13 1.3(9)
C20 N3A C18 C17 -178.5(6)
C16 C17 C18 C13 -0.5(9)
C19 C17 C18 C13 179.4(7)
C16 C17 C18 N3A 179.3(6)
C19 C17 C18 N3A -0.8(10)
C18 N3A C20 N4 179.8(5)
C18 N3A C20 S2 -0.7(8)
O3 C21 C22 C23 178.2(6)
N4 C21 C22 C23 1.3(7)
C21 C22 C23 C24 -1.2(7)
C22 C23 C24 O4 179.4(7)
C22 C23 C24 N4 0.7(7)
N2 C8 N1 C6 -178.7(4)
S1 C8 N1 C6 -0.7(6)
C1 C6 N1 C8 0.2(7)
C5 C6 N1 C8 -179.7(5)
N1 C8 N2 C9 -178.8(5)
S1 C8 N2 C9 3.2(7)
N1 C8 N2 C12 -0.7(8)
S1 C8 N2 C12 -178.7(4)
O1 C9 N2 C8 -2.7(10)
C10 C9 N2 C8 177.3(5)
O1 C9 N2 C12 178.9(6)
C10 C9 N2 C12 -1.0(7)
O2 C12 N2 C8 5.0(10)
C11 C12 N2 C8 -177.5(5)
O2 C12 N2 C9 -176.7(7)
C11 C12 N2 C9 0.8(6)
O3 C21 N4 C24 -177.9(6)
C22 C21 N4 C24 -0.8(6)
O3 C21 N4 C20 -3.7(8)
C22 C21 N4 C20 173.4(4)
O4 C24 N4 C21 -178.6(6)
C23 C24 N4 C21 0.1(6)
O4 C24 N4 C20 7.4(10)
C23 C24 N4 C20 -173.9(5)
N3A C20 N4 C21 -178.9(6)
S2 C20 N4 C21 1.6(6)
N3A C20 N4 C24 -5.7(9)
S2 C20 N4 C24 174.8(4)
C6 C1 S1 C8 -0.6(4)
C2 C1 S1 C8 -179.8(6)
N1 C8 S1 C1 0.8(4)
N2 C8 S1 C1 178.9(4)
C14 C13 S2 C20 178.3(6)
C18 C13 S2 C20 0.7(5)
N3A C20 S2 C13 0.0(5)
N4 C20 S2 C13 179.5(4)
